data_2205710
loop_
_publ_author_name
'Robinson, Paul D.'
'Li, Chenguang'
'Wolf, Jeremy R.'
'Dyer, Daniel J.'

_publ_section_title
;
 1-[4-(Hexyloxy)phenyl]pyridin-4(1<i>H</i>)-one monohydrate
;
_journal_issue 5
_journal_name_full 'Acta Crystallographica Section E'
_journal_page_first o1254
_journal_page_last o1256
_journal_paper_doi 10.1107/S1600536805010524
_journal_volume 61
_journal_year 2005
_chemical_formula_iupac 'C17 H21 N O2, H2 O'
_chemical_formula_moiety 'C17 H21 N O2, H2 O'
_chemical_formula_sum 'C17 H23 N O3'
_chemical_formula_weight 289.36
_chemical_melting_point 355.6
_chemical_name_systematic
;
1-(4-(Hexyloxy)phenyl)pyridin-4(1H)-one monohydrate
;
_space_group_IT_number 14
_symmetry_cell_setting monoclinic
_symmetry_space_group_name_Hall '-P 2ybc'
_symmetry_space_group_name_H-M 'P 1 21/c 1'
_atom_sites_solution_hydrogens geom
_atom_sites_solution_primary direct
_atom_sites_solution_secondary difmap
_cell_angle_alpha 90.00
_cell_angle_beta 110.09(2)
_cell_angle_gamma 90.00
_cell_formula_units_Z 4
_cell_length_a 17.815(5)
_cell_length_b 8.022(3)
_cell_length_c 12.251(3)
_cell_measurement_reflns_used 25
_cell_measurement_temperature 296
_cell_measurement_theta_max 11.0
_cell_measurement_theta_min 10.0
_cell_volume 1644.3(9)
_computing_cell_refinement 'MSC/AFC Diffractometer Control Software'
_computing_data_collection
;
MSC/AFC Diffractometer Control Software  (Molecular Structure Corporation,
1996)
;
_computing_data_reduction
;
PROCESS in TEXSAN  (Molecular Structure Corporation, 1997)
;
_computing_molecular_graphics
;
ORTEP-3 for Windows (Farrugia, 1997) and PLATON (Spek 2003)
;
_computing_publication_material
;
TEXSAN, SHELXL97 and PLATON
;
_computing_structure_refinement
;
LS in TEXSAN and SHELXL97 (Sheldrick, 1997)
;
_computing_structure_solution 'SIR92 (Burla <i>et al.</i>, 1989)'
_diffrn_ambient_temperature 296
_diffrn_measured_fraction_theta_full 1.000
_diffrn_measured_fraction_theta_max 1.000
_diffrn_measurement_device_type 'Rigaku AFC-5S diffractometer'
_diffrn_measurement_method \w
_diffrn_radiation_monochromator graphite
_diffrn_radiation_source 'fine-focus sealed tube'
_diffrn_radiation_type 'Mo K\a'
_diffrn_radiation_wavelength 0.71069
_diffrn_reflns_av_R_equivalents 0.017
_diffrn_reflns_av_sigmaI/netI 0.057
_diffrn_reflns_limit_h_max 19
_diffrn_reflns_limit_h_min -21
_diffrn_reflns_limit_k_max 0
_diffrn_reflns_limit_k_min -9
_diffrn_reflns_limit_l_max 14
_diffrn_reflns_limit_l_min 0
_diffrn_reflns_number 3075
_diffrn_reflns_theta_full 25.0
_diffrn_reflns_theta_max 25.0
_diffrn_reflns_theta_min 2.43
_diffrn_standards_decay_% 0.6
_diffrn_standards_interval_count 100
_diffrn_standards_number 3
_exptl_absorpt_coefficient_mu 0.08
_exptl_absorpt_correction_type none
_exptl_crystal_colour colorless
_exptl_crystal_density_diffrn 1.169
_exptl_crystal_density_meas ?
_exptl_crystal_description plate
_exptl_crystal_F_000 624
_exptl_crystal_size_max 0.49
_exptl_crystal_size_mid 0.41
_exptl_crystal_size_min 0.16
_refine_diff_density_max 0.52
_refine_diff_density_min -0.55
_refine_ls_extinction_expression Fc^*^=kFc[1+0.001xFc^2^\l^3^/sin(2\q)]^-1/4^
_refine_ls_extinction_method none
_refine_ls_goodness_of_fit_ref 1.04
_refine_ls_hydrogen_treatment mixed
_refine_ls_matrix_type full
_refine_ls_number_parameters 196
_refine_ls_number_reflns 2923
_refine_ls_number_restraints 6
_refine_ls_restrained_S_all 1.05
_refine_ls_R_factor_all 0.158
_refine_ls_R_factor_gt 0.071
_refine_ls_shift/su_max 0.000
_refine_ls_shift/su_mean 0.000
_refine_ls_structure_factor_coef Fsqd
_refine_ls_weighting_details 'w=1/[\s^2^(Fo^2^)+(0.1703P)^2^+0.0959P] where P=(Fo^2^+2Fc^2^)/3'
_refine_ls_weighting_scheme calc
_refine_ls_wR_factor_gt 0.219
_refine_ls_wR_factor_ref 0.280
_reflns_number_gt 1400
_reflns_number_total 2923
_reflns_threshold_expression I>2\s(I)
_cod_data_source_file fl6156.cif
_cod_data_source_block I
_cod_database_code 2205710

loop_
_symmetry_equiv_pos_as_xyz
'x, y, z'
'-x, y+1/2, -z+1/2'
'-x, -y, -z'
'x, -y-1/2, z-1/2'

loop_
_atom_site_label
_atom_site_fract_x
_atom_site_fract_y
_atom_site_fract_z
_atom_site_U_iso_or_equiv
_atom_site_adp_type
_atom_site_calc_flag
_atom_site_refinement_flags
_atom_site_occupancy
_atom_site_type_symbol
O1 0.96070(17) 0.6274(3) 1.1453(2) 0.0570(8) Uani d . 1 O
O2 0.69011(19) 0.4240(4) 0.3275(2) 0.0789(10) Uani d . 1 O
O3 1.0719(2) 0.9003(4) 1.1981(3) 0.0743(10) Uani d D 1 O
N1 0.85177(18) 0.5276(4) 0.7993(2) 0.0473(8) Uani d . 1 N
C2 0.8411(2) 0.4264(5) 0.8826(3) 0.0546(10) Uani d . 1 C
C3 0.8757(2) 0.4570(5) 0.9959(3) 0.0542(10) Uani d . 1 C
C4 0.9266(2) 0.5978(4) 1.0384(3) 0.0471(9) Uani d . 1 C
C5 0.9360(2) 0.7007(4) 0.9493(3) 0.0497(10) Uani d . 1 C
C6 0.8994(2) 0.6637(4) 0.8350(3) 0.0470(9) Uani d . 1 C
C7 0.8122(2) 0.4951(5) 0.6775(3) 0.0488(10) Uani d . 1 C
C8 0.8540(2) 0.5059(5) 0.6019(3) 0.0510(10) Uani d . 1 C
C9 0.8148(2) 0.4832(5) 0.4837(3) 0.0546(10) Uani d . 1 C
C10 0.7342(3) 0.4467(5) 0.4430(3) 0.0583(11) Uani d . 1 C
C11 0.6930(3) 0.4320(6) 0.5195(4) 0.0694(13) Uani d . 1 C
C12 0.7324(3) 0.4543(6) 0.6353(4) 0.0687(13) Uani d . 1 C
C13 0.7189(3) 0.4995(6) 0.2434(3) 0.0686(12) Uani d . 1 C
C14 0.6508(3) 0.5004(7) 0.1281(4) 0.0879(16) Uani d . 1 C
C15 0.6724(4) 0.5708(8) 0.0315(4) 0.115(2) Uani d D 1 C
C16 0.5961(5) 0.5551(13) -0.0796(6) 0.181(4) Uani d D 1 C
C17 0.6111(5) 0.6146(15) -0.1868(5) 0.247(8) Uani d D 1 C
C18 0.5372(4) 0.5738(12) -0.2890(5) 0.160(4) Uani d D 1 C
H2 0.8086 0.3329 0.8594 0.066 Uiso calc R 1 H
H3 0.8664 0.3843 1.0490 0.065 Uiso calc R 1 H
H5 0.9679 0.7953 0.9698 0.060 Uiso calc R 1 H
H6 0.9071 0.7339 0.7794 0.056 Uiso calc R 1 H
H8 0.9085 0.5285 0.6300 0.061 Uiso calc R 1 H
H9 0.8426 0.4925 0.4322 0.065 Uiso calc R 1 H
H11 0.6387 0.4069 0.4922 0.083 Uiso calc R 1 H
H12 0.7048 0.4418 0.6869 0.082 Uiso calc R 1 H
H13A 0.7637 0.4365 0.2370 0.082 Uiso calc R 1 H
H13B 0.7366 0.6125 0.2666 0.082 Uiso calc R 1 H
H14A 0.6321 0.3870 0.1086 0.106 Uiso calc R 1 H
H14B 0.6069 0.5646 0.1364 0.106 Uiso calc R 1 H
H15A 0.7165 0.5091 0.0217 0.138 Uiso calc R 1 H
H15B 0.6881 0.6866 0.0467 0.138 Uiso calc R 1 H
H16A 0.5792 0.4396 -0.0899 0.217 Uiso calc R 1 H
H16B 0.5533 0.6202 -0.0690 0.217 Uiso calc R 1 H
H17A 0.6573 0.5587 -0.1943 0.296 Uiso calc R 1 H
H17B 0.6208 0.7338 -0.1825 0.296 Uiso calc R 1 H
H18A 0.5476 0.5926 -0.3599 0.240 Uiso calc R 1 H
H18B 0.4939 0.6437 -0.2874 0.240 Uiso calc R 1 H
H18C 0.5232 0.4590 -0.2849 0.240 Uiso calc R 1 H
H19A 1.042(3) 0.818(5) 1.196(5) 0.111 Uiso d D 1 H
H19B 1.063(4) 0.963(6) 1.245(4) 0.111 Uiso d D 1 H

loop_
_atom_site_aniso_label
_atom_site_aniso_U_11
_atom_site_aniso_U_22
_atom_site_aniso_U_33
_atom_site_aniso_U_12
_atom_site_aniso_U_13
_atom_site_aniso_U_23
O1 0.0796(19) 0.0502(16) 0.0403(15) -0.0005(14) 0.0193(13) -0.0059(12)
O2 0.083(2) 0.100(2) 0.0444(17) -0.0225(19) 0.0097(15) -0.0030(15)
O3 0.084(2) 0.080(2) 0.071(2) -0.0221(17) 0.0417(18) -0.0203(17)
N1 0.0549(18) 0.0453(18) 0.0400(17) -0.0019(15) 0.0142(14) -0.0005(13)
C2 0.070(3) 0.048(2) 0.046(2) -0.014(2) 0.0212(19) -0.0022(17)
C3 0.072(3) 0.048(2) 0.047(2) -0.006(2) 0.0258(19) 0.0032(17)
C4 0.060(2) 0.039(2) 0.044(2) 0.0062(17) 0.0203(17) -0.0028(16)
C5 0.066(2) 0.0383(19) 0.048(2) -0.0054(18) 0.0225(18) -0.0037(16)
C6 0.057(2) 0.0379(19) 0.048(2) -0.0036(18) 0.0205(17) 0.0006(16)
C7 0.054(2) 0.046(2) 0.046(2) -0.0032(18) 0.0164(18) 0.0003(17)
C8 0.052(2) 0.053(2) 0.046(2) -0.0070(19) 0.0130(18) -0.0035(17)
C9 0.062(2) 0.056(2) 0.050(2) -0.007(2) 0.0244(19) -0.0059(18)
C10 0.063(3) 0.060(3) 0.043(2) -0.007(2) 0.0069(19) -0.0028(18)
C11 0.056(2) 0.097(4) 0.051(3) -0.016(2) 0.013(2) 0.000(2)
C12 0.061(3) 0.090(3) 0.059(3) -0.013(2) 0.025(2) -0.006(2)
C13 0.076(3) 0.076(3) 0.047(2) 0.004(2) 0.012(2) 0.000(2)
C14 0.097(4) 0.096(4) 0.056(3) 0.016(3) 0.007(3) -0.006(3)
C15 0.161(6) 0.121(5) 0.050(3) 0.034(5) 0.019(3) 0.011(3)
C16 0.202(9) 0.244(12) 0.081(5) 0.077(8) 0.028(5) 0.041(6)
C17 0.164(9) 0.41(2) 0.128(8) 0.079(11) -0.001(7) -0.052(10)
C18 0.132(6) 0.218(10) 0.091(5) -0.004(6) -0.014(4) 0.003(5)

loop_
_atom_type_symbol
_atom_type_description
_atom_type_scat_dispersion_real
_atom_type_scat_dispersion_imag
_atom_type_scat_source
C C 0.0033 0.0016 'International Tables Vol C Tables 4.2.6.8 and 6.1.1.4'
H H 0.0000 0.0000 'International Tables Vol C Tables 4.2.6.8 and 6.1.1.4'
N N 0.0061 0.0033 'International Tables Vol C Tables 4.2.6.8 and 6.1.1.4'
O O 0.0106 0.0060 'International Tables Vol C Tables 4.2.6.8 and 6.1.1.4'

loop_
_geom_angle_atom_site_label_1
_geom_angle_atom_site_label_2
_geom_angle_atom_site_label_3
_geom_angle
_geom_angle_publ_flag
C10 O2 C13 117.7(3) no
C6 N1 C2 117.9(3) no
C6 N1 C7 120.5(3) no
C2 N1 C7 121.5(3) no
C3 C2 N1 122.3(4) no
C2 C3 C4 122.2(4) no
O1 C4 C5 123.0(3) no
O1 C4 C3 123.0(3) no
C5 C4 C3 113.9(3) no
C6 C5 C4 121.5(3) no
C5 C6 N1 122.2(3) no
C8 C7 C12 119.4(4) no
C8 C7 N1 120.1(3) no
C12 C7 N1 120.4(3) no
C7 C8 C9 120.0(4) no
C10 C9 C8 119.6(4) no
O2 C10 C11 116.1(4) no
O2 C10 C9 123.7(4) no
C11 C10 C9 120.2(3) no
C12 C11 C10 119.6(4) no
C11 C12 C7 121.2(4) no
O2 C13 C14 107.6(4) no
C15 C14 C13 113.8(5) no
C14 C15 C16 106.2(6) no
C17 C16 C15 111.9(7) no
C16 C17 C18 106.9(6) no
H19A O3 H19B 103(5) no
C3 C2 H2 118.9 no
N1 C2 H2 118.9 no
C2 C3 H3 118.9 no
C4 C3 H3 118.9 no
C6 C5 H5 119.3 no
C4 C5 H5 119.3 no
C5 C6 H6 118.9 no
N1 C6 H6 118.9 no
C7 C8 H8 120.0 no
C9 C8 H8 120.0 no
C10 C9 H9 120.2 no
C8 C9 H9 120.2 no
C12 C11 H11 120.2 no
C10 C11 H11 120.2 no
C11 C12 H12 119.4 no
C7 C12 H12 119.4 no
O2 C13 H13A 110.2 no
C14 C13 H13A 110.2 no
O2 C13 H13B 110.2 no
C14 C13 H13B 110.2 no
H13A C13 H13B 108.5 no
C15 C14 H14A 108.8 no
C13 C14 H14A 108.8 no
C15 C14 H14B 108.8 no
C13 C14 H14B 108.8 no
H14A C14 H14B 107.7 no
C14 C15 H15A 110.5 no
C16 C15 H15A 110.5 no
C14 C15 H15B 110.5 no
C16 C15 H15B 110.5 no
H15A C15 H15B 108.7 no
C17 C16 H16A 109.2 no
C15 C16 H16A 109.2 no
C17 C16 H16B 109.2 no
C15 C16 H16B 109.2 no
H16A C16 H16B 107.9 no
C16 C17 H17A 110.3 no
C18 C17 H17A 110.3 no
C16 C17 H17B 110.3 no
C18 C17 H17B 110.3 no
H17A C17 H17B 108.6 no
C17 C18 H18A 109.5 no
C17 C18 H18B 109.5 no
H18A C18 H18B 109.5 no
C17 C18 H18C 109.5 no
H18A C18 H18C 109.5 no
H18B C18 H18C 109.5 no

loop_
_geom_bond_atom_site_label_1
_geom_bond_atom_site_label_2
_geom_bond_distance
_geom_bond_publ_flag
O1 C4 1.263(4) yes
O2 C10 1.375(4) no
N1 C2 1.367(5) yes
N1 C6 1.360(5) yes
N1 C7 1.439(5) yes
O2 C13 1.433(5) no
C2 C3 1.334(5) no
C3 C4 1.430(5) no
C4 C5 1.423(5) no
C5 C6 1.359(5) no
C7 C12 1.377(5) yes
C7 C8 1.376(5) yes
C8 C9 1.387(5) no
C9 C10 1.380(6) no
C10 C11 1.380(6) no
C11 C12 1.361(6) no
C13 C14 1.513(6) no
C14 C15 1.477(8) no
C15 C16 1.563(9) no
C16 C17 1.504(2) no
C17 C18 1.508(5) no
O3 H19A 0.85(2) no
O3 H19B 0.82(2) no
C2 H2 0.9300 no
C3 H3 0.9300 no
C5 H5 0.9300 no
C6 H6 0.9300 no
C8 H8 0.9300 no
C9 H9 0.9300 no
C11 H11 0.9300 no
C12 H12 0.9300 no
C13 H13A 0.9700 no
C13 H13B 0.9700 no
C14 H14A 0.9700 no
C14 H14B 0.9700 no
C15 H15A 0.9700 no
C15 H15B 0.9700 no
C16 H16A 0.9700 no
C16 H16B 0.9700 no
C17 H17A 0.9700 no
C17 H17B 0.9700 no
C18 H18A 0.9600 no
C18 H18B 0.9600 no
C18 H18C 0.9600 no

loop_
_geom_hbond_atom_site_label_D
_geom_hbond_atom_site_label_H
_geom_hbond_atom_site_label_A
_geom_hbond_site_symmetry_A
_geom_hbond_distance_DH
_geom_hbond_distance_HA
_geom_hbond_distance_DA
_geom_hbond_angle_DHA
_geom_hbond_publ_flag
O3 H19a O1 . 0.84(5) 2.05(5) 2.873(5) 165(5) yes
O3 H19b O1 2_757 0.82(5) 2.03(5) 2.847(4) 177(7) yes

loop_
_geom_torsion_atom_site_label_1
_geom_torsion_atom_site_label_2
_geom_torsion_atom_site_label_3
_geom_torsion_atom_site_label_4
_geom_torsion
_geom_torsion_publ_flag
C6 N1 C2 C3 -0.2(6) no
C7 N1 C2 C3 -178.3(4) no
N1 C2 C3 C4 -0.1(6) no
C2 C3 C4 O1 -179.0(4) no
C2 C3 C4 C5 0.4(6) no
O1 C4 C5 C6 179.0(4) no
C3 C4 C5 C6 -0.4(5) no
C4 C5 C6 N1 0.2(6) no
C2 N1 C6 C5 0.1(5) no
C7 N1 C6 C5 178.3(3) no
C6 N1 C7 C8 46.7(5) no
C2 N1 C7 C8 -135.2(4) no
C6 N1 C7 C12 -132.8(4) no
C2 N1 C7 C12 45.3(5) no
C12 C7 C8 C9 2.9(6) no
N1 C7 C8 C9 -176.6(3) no
C7 C8 C9 C10 -1.2(6) no
C13 O2 C10 C11 155.8(4) no
C13 O2 C10 C9 -23.9(6) no
C8 C9 C10 O2 179.2(4) no
C8 C9 C10 C11 -0.4(6) no
O2 C10 C11 C12 -179.4(4) no
C9 C10 C11 C12 0.3(7) no
C10 C11 C12 C7 1.5(7) no
C8 C7 C12 C11 -3.1(7) no
N1 C7 C12 C11 176.5(4) no
C10 O2 C13 C14 -163.9(4) no
O2 C13 C14 C15 -178.3(5) no
C13 C14 C15 C16 178.0(6) no
C14 C15 C16 C17 -177.0(8) no
C15 C16 C17 C18 173.1(7) no

loop_
_cod_related_entry_id
_cod_related_entry_database
_cod_related_entry_code
1 ChemSpider 21129599
